data_7046199
loop_
_publ_author_name
'Loukopoulos, Edward'
'Abdul-Sada, Alaa'
'Csire, Gizella'
'K\'allay, Csilla'
'Brookfield, Adam'
'Tizzard, Graham J.'
'Coles, Simon J.'
'Lykakis, Ioannis N.'
'Kostakis, George E.'

_publ_section_title
;
 Copper(ii)-benzotriazole coordination compounds in click chemistry: a
 diagnostic reactivity study.
;
_journal_issue 31
_journal_name_full 'Dalton transactions (Cambridge, England : 2003)'
_journal_page_first 10491
_journal_page_last 10508
_journal_paper_doi 10.1039/c8dt01256c
_journal_volume 47
_journal_year 2018
_chemical_formula_moiety 'C15 H13 N3'
_chemical_formula_sum 'C15 H13 N3'
_chemical_formula_weight 235.28
_space_group_crystal_system orthorhombic
_space_group_IT_number 33
_space_group_name_Hall 'P 2c -2n'
_space_group_name_H-M_alt 'P n a 21'
_symmetry_space_group_name_Hall 'P 2c -2n'
_symmetry_space_group_name_H-M 'P n a 21'
_atom_sites_solution_hydrogens geom
_atom_sites_solution_primary dual
_audit_creation_date 2018-03-08
_audit_creation_method
;
Olex2 1.2
(compiled 2017.08.10 svn.r3458 for OlexSys, GUI svn.r5381)
;
_audit_update_record
;
2018-03-22 deposited with the CCDC.
2018-05-01 downloaded from the CCDC.
;
_cell_angle_alpha 90
_cell_angle_beta 90
_cell_angle_gamma 90
_cell_formula_units_Z 4
_cell_length_a 11.2241(4)
_cell_length_b 19.3350(6)
_cell_length_c 5.5817(2)
_cell_measurement_reflns_used 1498
_cell_measurement_temperature 173
_cell_measurement_theta_max 70.9630
_cell_measurement_theta_min 4.5400
_cell_volume 1211.33(7)
_computing_cell_refinement 'CrysAlisPro 1.171.38.46 (Rigaku OD, 2015)'
_computing_data_collection 'CrysAlisPro 1.171.38.46 (Rigaku OD, 2015)'
_computing_data_reduction 'CrysAlisPro 1.171.38.46 (Rigaku OD, 2015)'
_computing_molecular_graphics 'Olex2 (Dolomanov et al., 2009)'
_computing_publication_material 'Olex2 (Dolomanov et al., 2009)'
_computing_structure_refinement 'ShelXL (Sheldrick, 2015)'
_computing_structure_solution 'ShelXT (Sheldrick, 2015)'
_diffrn_ambient_temperature 173.0
_diffrn_detector 'CCD plate'
_diffrn_detector_area_resol_mean 16.1033
_diffrn_detector_type Eos
_diffrn_measured_fraction_theta_full 0.997
_diffrn_measured_fraction_theta_max 0.981
_diffrn_measurement_details
;
List of Runs (angles in degrees, time in seconds):

  # Type    Start    End  Width  t~exp~   \w     \q     \k     \f   Frames
#--------------------------------------------------------------------------
  1  \w     22.00 106.00   1.00    1.00    --   36.63  38.00 150.00   84
  2  \w     38.00 142.00   1.00    2.87    --  107.00 -15.00 120.00  104
  3  \w     90.00 170.00   1.00    2.87    --  107.00  61.00 -60.00   80
  4  \w     56.00 123.00   1.00    2.87    --  107.00 -61.00-180.00   67
  5  \w     44.00  80.00   1.00    2.87    --  107.00 -95.00-180.00   36
  6  \w     39.00 127.00   1.00    2.87    --  107.00 -30.00 -60.00   88
  7  \w   -101.00 -57.00   1.00    1.00    --  -36.63-178.00 150.00   44
  8  \w   -107.00 -63.00   1.00    1.00    --  -36.63-178.00  60.00   44
  9  \w   -107.00 -57.00   1.00    1.00    --  -36.63-178.00-150.00   50
 10  \w   -109.00 -54.00   1.00    1.00    --  -36.63 178.00 -30.00   55
;
_diffrn_measurement_device 'four-circle diffractometer'
_diffrn_measurement_device_type 'Xcalibur, Eos, Gemini ultra'
_diffrn_measurement_method '\w scans'
_diffrn_orient_matrix_type 'CrysAlisPro convention (1999,Acta A55,543-557)'
_diffrn_orient_matrix_UB_11 -0.0779412000
_diffrn_orient_matrix_UB_12 -0.0574261000
_diffrn_orient_matrix_UB_13 0.1098558000
_diffrn_orient_matrix_UB_21 0.0828955000
_diffrn_orient_matrix_UB_22 -0.0029209000
_diffrn_orient_matrix_UB_23 0.2196936000
_diffrn_orient_matrix_UB_31 -0.0767507000
_diffrn_orient_matrix_UB_32 0.0551841000
_diffrn_orient_matrix_UB_33 0.1257560000
_diffrn_radiation_monochromator mirror
_diffrn_radiation_probe x-ray
_diffrn_radiation_type CuK\a
_diffrn_radiation_wavelength 1.54184
_diffrn_reflns_av_R_equivalents 0.0254
_diffrn_reflns_av_unetI/netI 0.0382
_diffrn_reflns_Laue_measured_fraction_full 0.997
_diffrn_reflns_Laue_measured_fraction_max 0.981
_diffrn_reflns_limit_h_max 13
_diffrn_reflns_limit_h_min -12
_diffrn_reflns_limit_k_max 23
_diffrn_reflns_limit_k_min -15
_diffrn_reflns_limit_l_max 6
_diffrn_reflns_limit_l_min -6
_diffrn_reflns_number 3555
_diffrn_reflns_point_group_measured_fraction_full 0.900
_diffrn_reflns_point_group_measured_fraction_max 0.874
_diffrn_reflns_theta_full 67.684
_diffrn_reflns_theta_max 71.123
_diffrn_reflns_theta_min 4.555
_diffrn_source 'fine-focus sealed X-ray tube'
_diffrn_source_type 'Enhance Ultra (Cu) X-ray Source'
_exptl_absorpt_coefficient_mu 0.619
_exptl_absorpt_correction_T_max 1.00000
_exptl_absorpt_correction_T_min 0.99353
_exptl_absorpt_correction_type multi-scan
_exptl_absorpt_process_details
;
CrysAlisPro 1.171.38.46 (Rigaku Oxford Diffraction, 2015)
Empirical absorption correction using spherical harmonics,
 implemented in SCALE3 ABSPACK scaling algorithm.
;
_exptl_crystal_colour colourless
_exptl_crystal_colour_primary colourless
_exptl_crystal_density_diffrn 1.290
_exptl_crystal_description block
_exptl_crystal_F_000 496
_exptl_crystal_size_max 0.24
_exptl_crystal_size_mid 0.18
_exptl_crystal_size_min 0.1
_refine_diff_density_max 0.097
_refine_diff_density_min -0.166
_refine_diff_density_rms 0.034
_refine_ls_extinction_method none
_refine_ls_goodness_of_fit_ref 1.069
_refine_ls_hydrogen_treatment constr
_refine_ls_matrix_type full
_refine_ls_number_parameters 163
_refine_ls_number_reflns 2053
_refine_ls_number_restraints 1
_refine_ls_restrained_S_all 1.069
_refine_ls_R_factor_all 0.0418
_refine_ls_R_factor_gt 0.0373
_refine_ls_shift/su_max 0.000
_refine_ls_shift/su_mean 0.000
_refine_ls_structure_factor_coef Fsqd
_refine_ls_weighting_details 'w=1/[\s^2^(Fo^2^)+(0.0380P)^2^+0.0220P] where P=(Fo^2^+2Fc^2^)/3'
_refine_ls_weighting_scheme calc
_refine_ls_wR_factor_gt 0.0855
_refine_ls_wR_factor_ref 0.0892
_reflns_Friedel_coverage 0.608
_reflns_Friedel_fraction_full 0.779
_reflns_Friedel_fraction_max 0.741
_reflns_number_gt 1874
_reflns_number_total 2053
_reflns_threshold_expression 'I > 2\s(I)'
_cod_data_source_file c8dt01256c2.cif
_cod_data_source_block cu165f
_cod_depositor_comments 'Adding full bibliography for 7046189--7046200.cif.'
_cod_database_code 7046199
_shelx_shelxl_version_number 2014/7
_chemical_oxdiff_formula C40H40N3
_chemical_oxdiff_usercomment 'small blue/green block'
_shelx_space_group_comment
;
The symmetry employed for this shelxl refinement is uniquely defined
by the following loop, which should always be used as a source of
symmetry information in preference to the above space-group names.
They are only intended as comments.
;
_reflns_odcompleteness_completeness 99.01
_reflns_odcompleteness_iscentric 1
_reflns_odcompleteness_theta 66.97
_olex2_refinement_description
;
1. Fixed Uiso
 At 1.2 times of:
  All C(H) groups, All C(H,H) groups
2.a Secondary CH2 refined with riding coordinates:
 C7(H7A,H7B)
2.b Aromatic/amide H refined with riding coordinates:
 C8(H8), C11(H11), C5(H5), C1(H1), C15(H15), C4(H4), C2(H2), C13(H13),
 C12(H12), C14(H14), C3(H3)
;
_olex2_submission_special_instructions 'No special instructions were received'
_oxdiff_exptl_absorpt_empirical_details
;
Empirical correction (ABSPACK) includes:
- Absorption correction using spherical harmonics
- Frame scaling
;
_oxdiff_exptl_absorpt_empirical_full_max 1.089
_oxdiff_exptl_absorpt_empirical_full_min 0.889

loop_
_space_group_symop_operation_xyz
'x, y, z'
'-x, -y, z+1/2'
'x+1/2, -y+1/2, z'
'-x+1/2, y+1/2, z+1/2'

loop_
_atom_site_label
_atom_site_type_symbol
_atom_site_fract_x
_atom_site_fract_y
_atom_site_fract_z
_atom_site_U_iso_or_equiv
_atom_site_adp_type
_atom_site_occupancy
_atom_site_site_symmetry_order
_atom_site_calc_flag
_atom_site_refinement_flags_posn
N1 N 0.64976(19) 0.29054(10) 0.4577(4) 0.0374(5) Uani 1 1 d .
N2 N 0.6250(2) 0.28267(12) 0.2236(4) 0.0456(6) Uani 1 1 d .
N3 N 0.5357(2) 0.32469(11) 0.1737(4) 0.0418(5) Uani 1 1 d .
C9 C 0.5045(2) 0.35946(12) 0.3766(5) 0.0323(5) Uani 1 1 d .
C10 C 0.4119(2) 0.41314(11) 0.3752(4) 0.0319(5) Uani 1 1 d .
C8 C 0.5774(2) 0.33738(12) 0.5581(5) 0.0352(5) Uani 1 1 d .
H8 H 0.5768 0.3521 0.7205 0.042 Uiso 1 1 calc R
C11 C 0.4058(2) 0.46080(12) 0.5637(5) 0.0358(5) Uani 1 1 d .
H11 H 0.4585 0.4568 0.6961 0.043 Uiso 1 1 calc R
C6 C 0.8567(2) 0.30534(12) 0.5931(5) 0.0349(5) Uani 1 1 d .
C5 C 0.8836(2) 0.35390(13) 0.4177(5) 0.0384(6) Uani 1 1 d .
H5 H 0.8355 0.3570 0.2780 0.046 Uiso 1 1 calc R
C1 C 0.9273(2) 0.30139(13) 0.7960(5) 0.0400(6) Uani 1 1 d .
H1 H 0.9092 0.2686 0.9174 0.048 Uiso 1 1 calc R
C15 C 0.3330(2) 0.41969(14) 0.1842(5) 0.0394(6) Uani 1 1 d .
H15 H 0.3352 0.3874 0.0561 0.047 Uiso 1 1 calc R
C4 C 0.9804(2) 0.39798(14) 0.4452(5) 0.0442(6) Uani 1 1 d .
H4 H 0.9978 0.4314 0.3254 0.053 Uiso 1 1 calc R
C2 C 1.0247(2) 0.34517(14) 0.8230(5) 0.0437(6) Uani 1 1 d .
H2 H 1.0731 0.3421 0.9623 0.052 Uiso 1 1 calc R
C13 C 0.2452(2) 0.52063(13) 0.3652(6) 0.0431(6) Uani 1 1 d .
H13 H 0.1889 0.5573 0.3608 0.052 Uiso 1 1 calc R
C12 C 0.3226(2) 0.51402(13) 0.5573(5) 0.0411(6) Uani 1 1 d .
H12 H 0.3188 0.5462 0.6858 0.049 Uiso 1 1 calc R
C14 C 0.2510(2) 0.47336(13) 0.1808(5) 0.0441(6) Uani 1 1 d .
H14 H 0.1980 0.4776 0.0490 0.053 Uiso 1 1 calc R
C3 C 1.0513(2) 0.39319(14) 0.6471(5) 0.0448(6) Uani 1 1 d .
H3 H 1.1181 0.4229 0.6650 0.054 Uiso 1 1 calc R
C7 C 0.7527(2) 0.25628(13) 0.5654(6) 0.0451(6) Uani 1 1 d .
H7A H 0.7770 0.2168 0.4636 0.054 Uiso 1 1 calc R
H7B H 0.7302 0.2379 0.7246 0.054 Uiso 1 1 calc R

loop_
_atom_site_aniso_label
_atom_site_aniso_U_11
_atom_site_aniso_U_22
_atom_site_aniso_U_33
_atom_site_aniso_U_23
_atom_site_aniso_U_13
_atom_site_aniso_U_12
N1 0.0367(11) 0.0360(10) 0.0394(11) -0.0016(10) -0.0034(9) -0.0027(9)
N2 0.0497(13) 0.0438(12) 0.0435(13) -0.0103(11) -0.0027(11) -0.0005(11)
N3 0.0467(12) 0.0452(11) 0.0337(11) -0.0084(10) -0.0027(10) 0.0004(10)
C9 0.0354(11) 0.0344(10) 0.0273(10) 0.0002(10) -0.0003(10) -0.0082(9)
C10 0.0328(12) 0.0343(11) 0.0287(11) 0.0024(10) 0.0013(10) -0.0078(9)
C8 0.0372(12) 0.0380(11) 0.0304(12) -0.0018(11) -0.0003(10) -0.0026(10)
C11 0.0358(12) 0.0400(12) 0.0315(11) -0.0027(11) -0.0025(10) -0.0060(10)
C6 0.0347(12) 0.0326(11) 0.0373(13) -0.0011(10) 0.0017(11) 0.0067(9)
C5 0.0390(13) 0.0440(13) 0.0323(13) 0.0008(11) 0.0001(11) 0.0043(10)
C1 0.0446(14) 0.0389(13) 0.0366(13) 0.0021(11) 0.0026(11) 0.0061(11)
C15 0.0429(14) 0.0442(13) 0.0310(12) 0.0005(12) -0.0037(11) -0.0061(11)
C4 0.0442(14) 0.0489(14) 0.0395(14) 0.0045(12) 0.0074(12) -0.0008(12)
C2 0.0406(14) 0.0518(15) 0.0386(15) -0.0031(12) -0.0044(12) 0.0068(11)
C13 0.0411(13) 0.0405(12) 0.0477(14) 0.0087(13) 0.0013(12) -0.0004(11)
C12 0.0423(13) 0.0382(12) 0.0429(13) -0.0045(12) 0.0017(12) -0.0033(10)
C14 0.0435(14) 0.0513(15) 0.0376(13) 0.0097(12) -0.0075(12) -0.0001(12)
C3 0.0362(13) 0.0502(14) 0.0479(16) -0.0040(13) 0.0030(12) -0.0032(11)
C7 0.0429(13) 0.0350(12) 0.0574(18) 0.0021(13) -0.0052(13) 0.0027(11)

loop_
_atom_type_symbol
_atom_type_description
_atom_type_scat_dispersion_real
_atom_type_scat_dispersion_imag
_atom_type_scat_source
C C 0.0181 0.0091 'International Tables Vol C Tables 4.2.6.8 and 6.1.1.4'
H H 0.0000 0.0000 'International Tables Vol C Tables 4.2.6.8 and 6.1.1.4'
N N 0.0311 0.0180 'International Tables Vol C Tables 4.2.6.8 and 6.1.1.4'

loop_
_geom_angle_atom_site_label_1
_geom_angle_atom_site_label_2
_geom_angle_atom_site_label_3
_geom_angle
N2 N1 C7 120.8(2)
C8 N1 N2 111.0(2)
C8 N1 C7 127.9(2)
N3 N2 N1 107.0(2)
N2 N3 C9 108.9(2)
N3 C9 C10 121.8(2)
N3 C9 C8 107.9(2)
C8 C9 C10 130.3(2)
C11 C10 C9 119.7(2)
C15 C10 C9 121.2(2)
C15 C10 C11 119.0(2)
N1 C8 C9 105.3(2)
N1 C8 H8 127.4
C9 C8 H8 127.4
C10 C11 H11 120.0
C12 C11 C10 120.1(2)
C12 C11 H11 120.0
C5 C6 C7 121.3(2)
C1 C6 C5 119.3(2)
C1 C6 C7 119.4(2)
C6 C5 H5 119.8
C4 C5 C6 120.4(2)
C4 C5 H5 119.8
C6 C1 H1 119.8
C6 C1 C2 120.4(2)
C2 C1 H1 119.8
C10 C15 H15 120.0
C14 C15 C10 120.0(2)
C14 C15 H15 120.0
C5 C4 H4 120.0
C3 C4 C5 119.9(3)
C3 C4 H4 120.0
C1 C2 H2 120.0
C3 C2 C1 120.0(2)
C3 C2 H2 120.0
C12 C13 H13 120.4
C14 C13 H13 120.4
C14 C13 C12 119.2(2)
C11 C12 H12 119.7
C13 C12 C11 120.6(3)
C13 C12 H12 119.7
C15 C14 H14 119.4
C13 C14 C15 121.2(3)
C13 C14 H14 119.4
C4 C3 C2 120.0(2)
C4 C3 H3 120.0
C2 C3 H3 120.0
N1 C7 C6 111.6(2)
N1 C7 H7A 109.3
N1 C7 H7B 109.3
C6 C7 H7A 109.3
C6 C7 H7B 109.3
H7A C7 H7B 108.0

loop_
_geom_bond_atom_site_label_1
_geom_bond_atom_site_label_2
_geom_bond_distance
N1 N2 1.345(3)
N1 C8 1.339(3)
N1 C7 1.462(3)
N2 N3 1.320(3)
N3 C9 1.363(3)
C9 C10 1.469(3)
C9 C8 1.371(3)
C10 C11 1.400(3)
C10 C15 1.392(3)
C8 H8 0.9500
C11 H11 0.9500
C11 C12 1.390(3)
C6 C5 1.390(4)
C6 C1 1.384(4)
C6 C7 1.512(3)
C5 H5 0.9500
C5 C4 1.389(3)
C1 H1 0.9500
C1 C2 1.391(4)
C15 H15 0.9500
C15 C14 1.387(3)
C4 H4 0.9500
C4 C3 1.383(4)
C2 H2 0.9500
C2 C3 1.384(4)
C13 H13 0.9500
C13 C12 1.386(4)
C13 C14 1.378(4)
C12 H12 0.9500
C14 H14 0.9500
C3 H3 0.9500
C7 H7A 0.9900
C7 H7B 0.9900
